data_1575228
loop_
_publ_author_name
'Adlbert, Lukas'
'Weber, Martin'
'Riesinger, Christoph'
'Seidl, Michael'
'Scheer, Manfred'

_publ_section_title
;
 A simple synthesis of group 2 anthracenides and their use as reducing
 agents for polypnictogen ligand complexes.
;
_journal_issue 34
_journal_name_full 'Chemical science'
_journal_page_first 15446
_journal_page_last 15454
_journal_paper_doi 10.1039/d5sc04242a
_journal_volume 16
_journal_year 2025
_chemical_formula_moiety 'C70 H104 Fe2 O6 P12 Sr2, 2(C4 H8 O)'
_chemical_formula_sum 'C78 H120 Fe2 O8 P12 Sr2'
_chemical_formula_weight 1844.31
_space_group_crystal_system monoclinic
_space_group_IT_number 14
_space_group_name_Hall '-P 2yn'
_space_group_name_H-M_alt 'P 1 21/n 1'
_atom_sites_solution_hydrogens geom
_audit_creation_date 2025-01-13
_audit_creation_method
;
Olex2 1.5-alpha
(compiled 2025.01.10 svn.r16582094 for OlexSys, GUI svn.r7115)
;
_audit_update_record
;
2025-05-25 deposited with the CCDC.	2025-07-23 downloaded from the CCDC.
;
_cell_angle_alpha 90
_cell_angle_beta 90.3120(10)
_cell_angle_gamma 90
_cell_formula_units_Z 2
_cell_length_a 10.7954(2)
_cell_length_b 20.3376(3)
_cell_length_c 19.5093(3)
_cell_measurement_reflns_used 8474
_cell_measurement_temperature 123.01(10)
_cell_measurement_theta_max 64.9440
_cell_measurement_theta_min 3.1240
_cell_volume 4283.25(12)
_computing_cell_refinement 'CrysAlisPro 1.171.41.83a (Rigaku OD, 2020)'
_computing_data_collection 'CrysAlisPro 1.171.41.83a (Rigaku OD, 2020)'
_computing_data_reduction 'CrysAlisPro 1.171.41.83a (Rigaku OD, 2020)'
_computing_molecular_graphics 'Olex2 1.5-alpha (Dolomanov et al., 2009)'
_computing_publication_material 'Olex2 1.5-alpha (Dolomanov et al., 2009)'
_computing_structure_refinement 'SHELXL 2018/3 (Sheldrick, 2015)'
_computing_structure_solution 'SHELXT 2018/2 (Sheldrick, 2018)'
_diffrn_ambient_temperature 123.01(10)
_diffrn_detector_area_resol_mean 10.0000
_diffrn_detector_type 'HyPix-Arc 150'
_diffrn_measured_fraction_theta_full 0.951
_diffrn_measured_fraction_theta_max 0.951
_diffrn_measurement_details
;
List of Runs (angles in degrees, time in seconds):

  # Type    Start    End  Width  t~exp~   \w     \q     \k     \f   Frames
#--------------------------------------------------------------------------
  1  \w     63.00 106.00   0.50    2.00    --   62.53  15.00-150.00   86
  2  \w     92.00 118.00   0.50    2.00    --   79.75  43.00-165.63   52
  3  \w    -72.00 -41.00   0.50    2.00    --  -78.25  73.00  46.85   62
  4  \w   -115.00 -87.00   0.50    2.00    --  -78.25 -71.00   7.09   56
  5  \w   -112.00 -85.00   0.50    2.00    --  -78.25 -80.00 147.04   54
  6  \w     25.00  66.00   0.50    2.00    --   62.53   0.00 -30.00   82
  7  \w     49.00 124.00   0.50    2.00    --   79.75  11.00-168.12  150
  8  \w     31.00  60.00   0.50    2.00    --   62.53  15.00-150.00   58
  9  \w     75.00 100.00   0.50    2.00    --   62.53   0.00 -30.00   50
 10  \w     50.00 123.00   0.50    2.00    --   79.75  11.00 103.44  146
 11  \w     42.00  80.00   0.50    2.00    --   79.75  -4.00 110.97   76
 12  \w     33.00  68.00   0.50    2.00    --   62.53 -95.00  30.00   70
 13  \w     26.00  61.00   0.50    2.00    --   62.53 -95.00-150.00   70
 14  \w     39.00  90.00   0.50    2.00    --   79.75-105.00-175.26  102
;
_diffrn_measurement_device 'four-circle diffractometer'
_diffrn_measurement_device_type 'XtaLAB Synergy R, DW system, HyPix-Arc 150'
_diffrn_measurement_method '\w scans'
_diffrn_radiation_type CuK\a
_diffrn_radiation_wavelength 1.54184
_diffrn_reflns_av_R_equivalents 0.0624
_diffrn_reflns_av_unetI/netI 0.0553
_diffrn_reflns_Laue_measured_fraction_full 0.951
_diffrn_reflns_Laue_measured_fraction_max 0.951
_diffrn_reflns_limit_h_max 12
_diffrn_reflns_limit_h_min -12
_diffrn_reflns_limit_k_max 23
_diffrn_reflns_limit_k_min -23
_diffrn_reflns_limit_l_max 22
_diffrn_reflns_limit_l_min -22
_diffrn_reflns_number 19761
_diffrn_reflns_point_group_measured_fraction_full 0.951
_diffrn_reflns_point_group_measured_fraction_max 0.951
_diffrn_reflns_theta_full 65.130
_diffrn_reflns_theta_max 65.130
_diffrn_reflns_theta_min 3.139
_exptl_absorpt_coefficient_mu 6.774
_exptl_absorpt_correction_T_max 1.000
_exptl_absorpt_correction_T_min 0.515
_exptl_absorpt_correction_type gaussian
_exptl_absorpt_process_details
;
CrysAlisPro 1.171.41.83a (Rigaku Oxford Diffraction, 2020)
Numerical absorption correction based on gaussian integration over
a multifaceted crystal model
Empirical absorption correction using spherical harmonics,
implemented in SCALE3 ABSPACK scaling algorithm.
;
_exptl_crystal_colour 'clear dark red'
_exptl_crystal_density_diffrn 1.430
_exptl_crystal_description needle
_exptl_crystal_F_000 1920
_exptl_crystal_size_max 0.18
_exptl_crystal_size_mid 0.02
_exptl_crystal_size_min 0.02
_refine_diff_density_max 0.904
_refine_diff_density_min -0.927
_refine_diff_density_rms 0.099
_refine_ls_extinction_method none
_refine_ls_goodness_of_fit_ref 1.056
_refine_ls_hydrogen_treatment constr
_refine_ls_matrix_type full
_refine_ls_number_parameters 512
_refine_ls_number_reflns 6955
_refine_ls_number_restraints 160
_refine_ls_restrained_S_all 1.048
_refine_ls_R_factor_all 0.0624
_refine_ls_R_factor_gt 0.0490
_refine_ls_shift/su_max 0.001
_refine_ls_shift/su_mean 0.000
_refine_ls_structure_factor_coef Fsqd
_refine_ls_weighting_details 'w=1/[\s^2^(Fo^2^)+(0.0886P)^2^+0.1126P] where P=(Fo^2^+2Fc^2^)/3'
_refine_ls_weighting_scheme calc
_refine_ls_wR_factor_gt 0.1293
_refine_ls_wR_factor_ref 0.1380
_reflns_Friedel_coverage 0.000
_reflns_number_gt 5594
_reflns_number_total 6955
_reflns_threshold_expression 'I > 2\s(I)'
_cod_data_source_file d5sc04242a2.cif
_cod_data_source_block maw460_1m_red2abs
_cod_depositor_comments 'Adding full bibliography for 1575224--1575230.cif.'
_cod_database_code 1575228
_shelx_shelxl_version_number 2018/3
_chemical_oxdiff_formula C78H118.5Fe2O7.5P12Sr2
_shelx_space_group_comment
;
The symmetry employed for this shelxl refinement is uniquely defined
by the following loop, which should always be used as a source of
symmetry information in preference to the above space-group names.
They are only intended as comments.
;
_shelx_estimated_absorpt_t_max 0.876
_shelx_estimated_absorpt_t_min 0.375
_olex2_refinement_description
;
1. Fixed Uiso
 At 1.2 times of:
  All C(H) groups, All C(H,H) groups
 At 1.5 times of:
  All C(H,H,H) groups
2. Restrained distances
 O4-C36 \\sim O5-C40
 with sigma of 0.02
 O4-C39 \\sim O5-C43
 with sigma of 0.02
 C37-C39 \\sim C41-C43
 with sigma of 0.04
 C36-C38 \\sim C40-C42
 with sigma of 0.04
 C36-C37 \\sim C40-C41
 with sigma of 0.02
 C37-C38 \\sim C41-C42
 with sigma of 0.02
 C36-C39 \\sim C40-C43
 with sigma of 0.04
 C38-C39 \\sim C42-C43
 with sigma of 0.02
 O4-C37 \\sim O5-C41
 with sigma of 0.04
 O4-C38 \\sim O5-C42
 with sigma of 0.04
3. Uiso/Uaniso restraints and constraints
O4 \\sim C36 \\sim C37 \\sim C38 \\sim C39: within 2A with sigma of 0.04 and
sigma for terminal atoms of 0.08 within 2A
O4 \\sim C36 \\sim C37 \\sim C38 \\sim C39 \\sim O5 \\sim C40 \\sim C41 \\sim
C42 \\sim C43: within 2A with sigma of 0.04 and sigma for terminal atoms of
0.08 within 2A
4. Others
 Sof(O5)=Sof(C40)=Sof(H40A)=Sof(H40B)=Sof(C41)=Sof(H41A)=Sof(H41B)=Sof(C42)=
 Sof(H42A)=Sof(H42B)=Sof(C43)=Sof(H43A)=Sof(H43B)=1-FVAR(1)
 Sof(O4)=Sof(C36)=Sof(H36A)=Sof(H36B)=Sof(C37)=Sof(H37A)=Sof(H37B)=Sof(C38)=
 Sof(H38A)=Sof(H38B)=Sof(C39)=Sof(H39A)=Sof(H39B)=FVAR(1)
5.a Secondary CH2 refined with riding coordinates:
 C20(H20A,H20B), C21(H21A,H21B), C23(H23A,H23B), C26(H26A,H26B), C27(H27A,
 H27B), C28(H28A,H28B), C30(H30A,H30B), C31(H31A,H31B), C32(H32A,H32B),
 C33(H33A,H33B), C34(H34A,H34B), C35(H35A,H35B), C36(H36A,H36B), C37(H37A,H37B),
  C38(H38A,H38B), C39(H39A,H39B), C40(H40A,H40B), C41(H41A,H41B), C42(H42A,
 H42B), C43(H43A,H43B)
5.b Aromatic/amide H refined with riding coordinates:
 C6(H6), C8(H8), C9(H9), C11(H11), C12(H12), C13(H13), C14(H14), C16(H16),
 C18(H18), C19(H19)
5.c Idealised Me refined as rotating group:
 C15(H15A,H15B,H15C), C17(H17A,H17B,H17C), C22(H22A,H22B,H22C), C24(H24A,H24B,
 H24C), C25(H25A,H25B,H25C), C29(H29A,H29B,H29C)
;
_olex2_submission_special_instructions 'No special instructions were received'
_oxdiff_exptl_absorpt_empirical_details
;
Empirical correction (ABSPACK) includes:
- Absorption correction using spherical harmonics
- Frame scaling
;
_oxdiff_exptl_absorpt_empirical_full_max 1.407
_oxdiff_exptl_absorpt_empirical_full_min 0.768

loop_
_space_group_symop_operation_xyz
'x, y, z'
'-x+1/2, y+1/2, -z+1/2'
'-x, -y, -z'
'x-1/2, -y-1/2, z-1/2'

loop_
_atom_site_label
_atom_site_type_symbol
_atom_site_fract_x
_atom_site_fract_y
_atom_site_fract_z
_atom_site_U_iso_or_equiv
_atom_site_adp_type
_atom_site_occupancy
_atom_site_site_symmetry_order
_atom_site_calc_flag
_atom_site_refinement_flags_posn
_atom_site_refinement_flags_adp
_atom_site_refinement_flags_occupancy
_atom_site_disorder_assembly
_atom_site_disorder_group
Sr1 Sr 0.37998(4) 0.48858(2) 0.40991(2) 0.02668(13) Uani 1 1 d . . . . .
Fe1 Fe 0.47585(6) 0.29962(3) 0.69042(3) 0.02463(18) Uani 1 1 d . . . . .
P1 P 0.53505(10) 0.36531(5) 0.60282(5) 0.0264(2) Uani 1 1 d . . . . .
P2 P 0.54769(10) 0.40356(5) 0.70833(5) 0.0282(3) Uani 1 1 d . . . . .
P3 P 0.28765(10) 0.33260(5) 0.68781(5) 0.0255(2) Uani 1 1 d . . . . .
P4 P 0.25829(10) 0.43313(5) 0.63913(6) 0.0292(3) Uani 1 1 d . . . . .
P5 P 0.38183(10) 0.42091(6) 0.55280(5) 0.0290(3) Uani 1 1 d . . . . .
P6 P 0.40586(11) 0.48248(5) 0.69642(6) 0.0293(3) Uani 1 1 d . . . . .
O1 O 0.4517(3) 0.37292(14) 0.38540(15) 0.0332(7) Uani 1 1 d . . . . .
O2 O 0.1710(3) 0.53504(14) 0.44830(15) 0.0323(7) Uani 1 1 d . . . . .
O3 O 0.2270(3) 0.43969(16) 0.32482(15) 0.0377(7) Uani 1 1 d . . . . .
C1 C 0.5507(4) 0.2469(2) 0.7730(2) 0.0261(9) Uani 1 1 d . . . . .
C2 C 0.4464(4) 0.2125(2) 0.7458(2) 0.0288(9) Uani 1 1 d . . . . .
C3 C 0.2048(4) 0.3511(2) 0.7679(2) 0.0271(9) Uani 1 1 d . . . . .
C4 C 0.1761(4) 0.2795(2) 0.6418(2) 0.0259(9) Uani 1 1 d . . . . .
C5 C 0.6395(4) 0.2521(2) 0.7195(2) 0.0291(9) Uani 1 1 d . . . . .
C6 C 0.2743(4) 0.3542(2) 0.8290(2) 0.0282(9) Uani 1 1 d . . . . .
H6 H 0.359852 0.343246 0.828493 0.034 Uiso 1 1 calc R U . . .
C7 C 0.5904(4) 0.2204(2) 0.6592(2) 0.0275(9) Uani 1 1 d . . . . .
C8 C 0.1921(4) 0.2717(2) 0.5710(2) 0.0303(10) Uani 1 1 d . . . . .
H8 H 0.252357 0.297304 0.547790 0.036 Uiso 1 1 calc R U . . .
C9 C 0.0794(4) 0.3669(2) 0.7705(2) 0.0324(10) Uani 1 1 d . . . . .
H9 H 0.031238 0.365495 0.729574 0.039 Uiso 1 1 calc R U . . .
C10 C 0.4705(4) 0.19645(19) 0.6753(2) 0.0271(9) Uani 1 1 d . . . . .
C11 C 0.0893(4) 0.2400(2) 0.6743(2) 0.0313(10) Uani 1 1 d . . . . .
H11 H 0.077388 0.244073 0.722301 0.038 Uiso 1 1 calc R U . . .
C12 C 0.0194(4) 0.1944(2) 0.6370(2) 0.0345(10) Uani 1 1 d . . . . .
H12 H -0.039386 0.167581 0.659852 0.041 Uiso 1 1 calc R U . . .
C13 C 0.0354(4) 0.1880(2) 0.5670(2) 0.0352(11) Uani 1 1 d . . . . .
H13 H -0.012051 0.157059 0.541536 0.042 Uiso 1 1 calc R U . . .
C14 C 0.1209(5) 0.2272(2) 0.5348(2) 0.0384(11) Uani 1 1 d . . . . .
H14 H 0.131246 0.223525 0.486625 0.046 Uiso 1 1 calc R U . . .
C15 C 0.5712(4) 0.2664(2) 0.8465(2) 0.0318(10) Uani 1 1 d . . . . .
H15A H 0.613708 0.308934 0.848293 0.048 Uiso 1 1 calc R U . . .
H15B H 0.622052 0.233038 0.869479 0.048 Uiso 1 1 calc R U . . .
H15C H 0.491103 0.269918 0.869650 0.048 Uiso 1 1 calc R U . . .
C16 C 0.0235(4) 0.3847(2) 0.8315(2) 0.0368(11) Uani 1 1 d . . . . .
H16 H -0.062405 0.394647 0.832475 0.044 Uiso 1 1 calc R U . . .
C17 C 0.3377(4) 0.1890(2) 0.7864(2) 0.0322(10) Uani 1 1 d . . . . .
H17A H 0.321594 0.219874 0.823883 0.048 Uiso 1 1 calc R U . . .
H17B H 0.355779 0.145417 0.805377 0.048 Uiso 1 1 calc R U . . .
H17C H 0.264633 0.186382 0.756507 0.048 Uiso 1 1 calc R U . . .
C18 C 0.0940(5) 0.3879(2) 0.8912(2) 0.0391(11) Uani 1 1 d . . . . .
H18 H 0.055880 0.400353 0.933070 0.047 Uiso 1 1 calc R U . . .
C19 C 0.2190(5) 0.3731(2) 0.8903(2) 0.0371(11) Uani 1 1 d . . . . .
H19 H 0.266921 0.375877 0.931244 0.044 Uiso 1 1 calc R U . . .
C20 C 0.4480(5) 0.2672(2) 0.4354(3) 0.0411(12) Uani 1 1 d . . . . .
H20A H 0.446110 0.274301 0.485577 0.049 Uiso 1 1 calc R U . . .
H20B H 0.419841 0.221906 0.425093 0.049 Uiso 1 1 calc R U . . .
C21 C 0.1213(4) 0.5840(2) 0.4014(2) 0.0359(11) Uani 1 1 d . . . . .
H21A H 0.040637 0.569604 0.382289 0.043 Uiso 1 1 calc R U . . .
H21B H 0.179282 0.592022 0.363136 0.043 Uiso 1 1 calc R U . . .
C22 C 0.7667(4) 0.2813(2) 0.7262(2) 0.0347(10) Uani 1 1 d . . . . .
H22A H 0.794511 0.296786 0.681315 0.052 Uiso 1 1 calc R U . . .
H22B H 0.824223 0.247743 0.743410 0.052 Uiso 1 1 calc R U . . .
H22C H 0.764410 0.318264 0.758361 0.052 Uiso 1 1 calc R U . . .
C23 C 0.1340(5) 0.5531(2) 0.5176(2) 0.0377(11) Uani 1 1 d . . . . .
H23A H 0.207945 0.560148 0.546932 0.045 Uiso 1 1 calc R U . . .
H23B H 0.082883 0.517945 0.538117 0.045 Uiso 1 1 calc R U . . .
C24 C 0.3911(4) 0.1546(2) 0.6286(2) 0.0347(10) Uani 1 1 d . . . . .
H24A H 0.397163 0.171010 0.581484 0.052 Uiso 1 1 calc R U . . .
H24B H 0.304701 0.156695 0.643563 0.052 Uiso 1 1 calc R U . . .
H24C H 0.419963 0.108944 0.630373 0.052 Uiso 1 1 calc R U . . .
C25 C 0.6573(5) 0.2092(2) 0.5937(2) 0.0373(11) Uani 1 1 d . . . . .
H25A H 0.703257 0.167734 0.596437 0.056 Uiso 1 1 calc R U . . .
H25B H 0.715170 0.245493 0.585765 0.056 Uiso 1 1 calc R U . . .
H25C H 0.597417 0.207014 0.555841 0.056 Uiso 1 1 calc R U . . .
C26 C 0.0954(4) 0.4288(2) 0.3269(2) 0.0358(10) Uani 1 1 d . . . . .
H26A H 0.058531 0.450556 0.367347 0.043 Uiso 1 1 calc R U . . .
H26B H 0.076577 0.381165 0.328913 0.043 Uiso 1 1 calc R U . . .
C27 C 0.0458(4) 0.4587(2) 0.2609(2) 0.0392(11) Uani 1 1 d . . . . .
H27A H 0.013654 0.503628 0.269089 0.047 Uiso 1 1 calc R U . . .
H27B H -0.021338 0.431351 0.241286 0.047 Uiso 1 1 calc R U . . .
C28 C 0.3691(5) 0.3182(2) 0.3975(2) 0.0377(11) Uani 1 1 d . . . . .
H28A H 0.337366 0.300187 0.353709 0.045 Uiso 1 1 calc R U . . .
H28B H 0.297942 0.332053 0.425931 0.045 Uiso 1 1 calc R U . . .
C29 C 0.3521(5) 0.5068(2) 0.7830(2) 0.0386(11) Uani 1 1 d . . . . .
H29A H 0.403060 0.543187 0.800097 0.058 Uiso 1 1 calc R U . . .
H29B H 0.359514 0.469223 0.814216 0.058 Uiso 1 1 calc R U . . .
H29C H 0.265322 0.520754 0.780367 0.058 Uiso 1 1 calc R U . . .
C30 C 0.5760(5) 0.2798(2) 0.4068(3) 0.0436(12) Uani 1 1 d . . . . .
H30A H 0.641381 0.264079 0.438563 0.052 Uiso 1 1 calc R U . . .
H30B H 0.586618 0.258419 0.361653 0.052 Uiso 1 1 calc R U . . .
C31 C 0.5781(4) 0.3529(2) 0.4005(3) 0.0421(12) Uani 1 1 d . . . . .
H31A H 0.607186 0.373160 0.443821 0.051 Uiso 1 1 calc R U . . .
H31B H 0.634178 0.366516 0.363119 0.051 Uiso 1 1 calc R U . . .
C32 C 0.1061(5) 0.6450(2) 0.4443(2) 0.0407(12) Uani 1 1 d . . . . .
H32A H 0.044870 0.675560 0.423801 0.049 Uiso 1 1 calc R U . . .
H32B H 0.185928 0.668269 0.450755 0.049 Uiso 1 1 calc R U . . .
C33 C 0.2606(5) 0.4294(3) 0.2540(2) 0.0446(12) Uani 1 1 d . . . . .
H33A H 0.267054 0.381832 0.243696 0.053 Uiso 1 1 calc R U . . .
H33B H 0.340900 0.450638 0.243741 0.053 Uiso 1 1 calc R U . . .
C34 C 0.0597(5) 0.6163(2) 0.5111(3) 0.0453(12) Uani 1 1 d . . . . .
H34A H -0.030252 0.607143 0.508799 0.054 Uiso 1 1 calc R U . . .
H34B H 0.076655 0.646274 0.550051 0.054 Uiso 1 1 calc R U . . .
C35 C 0.1576(5) 0.4604(3) 0.2133(3) 0.0510(13) Uani 1 1 d . . . . .
H35A H 0.140839 0.435128 0.170865 0.061 Uiso 1 1 calc R U . . .
H35B H 0.178756 0.506217 0.200717 0.061 Uiso 1 1 calc R U . . .
O4 O 0.3431(8) 0.4675(3) 1.0124(4) 0.071(3) Uani 0.688(13) 1 d D U P A 1
C36 C 0.4008(15) 0.4844(8) 1.0740(10) 0.056(3) Uani 0.688(13) 1 d D U P A 1
H36A H 0.491048 0.476229 1.071466 0.067 Uiso 0.688(13) 1 calc R U P A 1
H36B H 0.366348 0.458519 1.112346 0.067 Uiso 0.688(13) 1 calc R U P A 1
C37 C 0.374(2) 0.5594(8) 1.0843(12) 0.056(4) Uani 0.688(13) 1 d D U P A 1
H37A H 0.359410 0.569933 1.133077 0.067 Uiso 0.688(13) 1 calc R U P A 1
H37B H 0.443162 0.586761 1.067006 0.067 Uiso 0.688(13) 1 calc R U P A 1
C38 C 0.2568(19) 0.5684(7) 1.0410(8) 0.060(4) Uani 0.688(13) 1 d D U P A 1
H38A H 0.181907 0.560137 1.068747 0.072 Uiso 0.688(13) 1 calc R U P A 1
H38B H 0.252448 0.613460 1.022035 0.072 Uiso 0.688(13) 1 calc R U P A 1
C39 C 0.2671(12) 0.5224(5) 0.9889(6) 0.077(3) Uani 0.688(13) 1 d D U P A 1
H39A H 0.305401 0.542893 0.948210 0.093 Uiso 0.688(13) 1 calc R U P A 1
H39B H 0.183738 0.506288 0.975662 0.093 Uiso 0.688(13) 1 calc R U P A 1
O5 O 0.254(3) 0.4620(9) 1.0401(10) 0.101(6) Uani 0.312(13) 1 d D U P A 2
C40 C 0.191(3) 0.5163(12) 1.0231(16) 0.091(7) Uani 0.312(13) 1 d D U P A 2
H40A H 0.103695 0.512671 1.038456 0.109 Uiso 0.312(13) 1 calc R U P A 2
H40B H 0.190958 0.522625 0.972738 0.109 Uiso 0.312(13) 1 calc R U P A 2
C41 C 0.257(4) 0.5760(15) 1.060(2) 0.080(8) Uani 0.312(13) 1 d D U P A 2
H41A H 0.280020 0.610316 1.026361 0.096 Uiso 0.312(13) 1 calc R U P A 2
H41B H 0.202511 0.595665 1.095001 0.096 Uiso 0.312(13) 1 calc R U P A 2
C42 C 0.372(4) 0.5461(17) 1.093(3) 0.059(8) Uani 0.312(13) 1 d D U P A 2
H42A H 0.447552 0.567757 1.075583 0.071 Uiso 0.312(13) 1 calc R U P A 2
H42B H 0.369101 0.551190 1.143332 0.071 Uiso 0.312(13) 1 calc R U P A 2
C43 C 0.370(4) 0.4805(18) 1.075(3) 0.074(9) Uani 0.312(13) 1 d D U P A 2
H43A H 0.380482 0.453426 1.116761 0.089 Uiso 0.312(13) 1 calc R U P A 2
H43B H 0.440920 0.471268 1.044352 0.089 Uiso 0.312(13) 1 calc R U P A 2

loop_
_atom_site_aniso_label
_atom_site_aniso_U_11
_atom_site_aniso_U_22
_atom_site_aniso_U_33
_atom_site_aniso_U_23
_atom_site_aniso_U_13
_atom_site_aniso_U_12
Sr1 0.0295(2) 0.0260(2) 0.0245(2) 0.00195(14) 0.00013(16) -0.00065(16)
Fe1 0.0266(4) 0.0243(4) 0.0230(4) 0.0024(3) -0.0004(3) 0.0013(3)
P1 0.0303(6) 0.0268(6) 0.0221(5) 0.0024(4) 0.0020(5) -0.0003(4)
P2 0.0313(6) 0.0270(6) 0.0263(6) 0.0012(4) -0.0006(5) -0.0005(5)
P3 0.0263(5) 0.0269(5) 0.0232(5) 0.0027(4) -0.0002(4) 0.0005(4)
P4 0.0313(6) 0.0290(6) 0.0274(6) 0.0043(4) 0.0002(5) 0.0024(5)
P5 0.0326(6) 0.0319(6) 0.0226(5) 0.0052(4) 0.0002(5) 0.0010(5)
P6 0.0344(6) 0.0262(6) 0.0274(6) 0.0009(4) 0.0025(5) 0.0011(5)
O1 0.0353(17) 0.0284(16) 0.0361(17) 0.0032(13) 0.0059(14) -0.0016(13)
O2 0.0348(17) 0.0310(16) 0.0312(16) 0.0051(13) 0.0006(13) 0.0045(14)
O3 0.0372(18) 0.0453(19) 0.0305(17) -0.0070(14) -0.0053(14) -0.0029(15)
C1 0.028(2) 0.025(2) 0.025(2) 0.0043(16) 0.0022(18) 0.0027(18)
C2 0.030(2) 0.029(2) 0.027(2) 0.0041(18) 0.0013(18) 0.0050(19)
C3 0.034(2) 0.024(2) 0.023(2) 0.0027(16) 0.0049(18) -0.0003(18)
C4 0.026(2) 0.024(2) 0.027(2) 0.0024(17) 0.0012(18) 0.0022(18)
C5 0.030(2) 0.021(2) 0.036(2) 0.0056(18) -0.0033(19) 0.0040(18)
C6 0.033(2) 0.026(2) 0.025(2) 0.0018(17) 0.0006(18) -0.0015(19)
C7 0.031(2) 0.029(2) 0.023(2) 0.0009(17) 0.0008(18) 0.0066(18)
C8 0.031(2) 0.031(2) 0.029(2) 0.0033(18) -0.0003(19) -0.0018(19)
C9 0.036(2) 0.030(2) 0.031(2) -0.0008(18) 0.003(2) 0.004(2)
C10 0.033(2) 0.022(2) 0.026(2) 0.0009(16) -0.0038(18) 0.0025(18)
C11 0.028(2) 0.036(2) 0.031(2) -0.0019(19) -0.0008(19) 0.0035(19)
C12 0.032(2) 0.032(2) 0.039(3) 0.0039(19) 0.001(2) 0.000(2)
C13 0.038(3) 0.034(2) 0.034(2) -0.0072(19) -0.008(2) 0.000(2)
C14 0.049(3) 0.040(3) 0.026(2) -0.001(2) -0.008(2) 0.006(2)
C15 0.038(3) 0.031(2) 0.026(2) -0.0007(18) -0.0027(19) 0.007(2)
C16 0.037(3) 0.032(2) 0.041(3) 0.000(2) 0.010(2) 0.007(2)
C17 0.034(2) 0.032(2) 0.031(2) 0.0066(19) 0.0007(19) 0.0001(19)
C18 0.050(3) 0.035(3) 0.032(2) -0.009(2) 0.014(2) -0.003(2)
C19 0.054(3) 0.030(2) 0.028(2) -0.0072(18) 0.000(2) -0.006(2)
C20 0.051(3) 0.025(2) 0.048(3) -0.002(2) 0.014(2) 0.001(2)
C21 0.038(3) 0.036(2) 0.035(2) 0.007(2) -0.003(2) 0.008(2)
C22 0.029(2) 0.036(3) 0.038(3) 0.005(2) -0.002(2) 0.001(2)
C23 0.047(3) 0.036(3) 0.030(2) -0.001(2) 0.001(2) 0.000(2)
C24 0.037(3) 0.029(2) 0.038(3) -0.0009(19) -0.009(2) 0.003(2)
C25 0.042(3) 0.038(3) 0.032(2) -0.002(2) 0.010(2) 0.004(2)
C26 0.036(3) 0.035(2) 0.036(2) 0.006(2) 0.000(2) -0.006(2)
C27 0.042(3) 0.037(3) 0.039(3) 0.000(2) -0.004(2) -0.001(2)
C28 0.043(3) 0.033(2) 0.037(3) -0.006(2) 0.005(2) -0.009(2)
C29 0.049(3) 0.031(2) 0.035(3) -0.006(2) 0.005(2) 0.003(2)
C30 0.052(3) 0.037(3) 0.042(3) 0.004(2) 0.012(2) 0.005(2)
C31 0.043(3) 0.032(3) 0.052(3) 0.003(2) 0.002(2) 0.004(2)
C32 0.043(3) 0.032(3) 0.047(3) 0.010(2) 0.003(2) 0.003(2)
C33 0.048(3) 0.053(3) 0.032(3) -0.006(2) 0.004(2) -0.004(3)
C34 0.057(3) 0.039(3) 0.040(3) 0.002(2) 0.009(2) 0.010(2)
C35 0.055(3) 0.057(3) 0.041(3) 0.009(3) 0.001(3) 0.000(3)
O4 0.084(6) 0.055(4) 0.074(5) -0.025(3) -0.020(4) 0.014(4)
C36 0.079(8) 0.050(6) 0.038(5) -0.007(5) 0.015(7) -0.003(6)
C37 0.093(8) 0.030(6) 0.045(7) 0.006(5) 0.006(6) -0.007(6)
C38 0.074(7) 0.035(5) 0.070(8) -0.008(5) 0.018(6) 0.001(5)
C39 0.079(8) 0.074(7) 0.079(7) -0.016(6) -0.014(6) 0.009(6)
O5 0.145(15) 0.086(11) 0.072(10) -0.019(9) -0.013(11) -0.006(11)
C40 0.102(15) 0.086(13) 0.084(14) -0.017(12) -0.006(13) -0.001(13)
C41 0.071(14) 0.069(15) 0.101(18) 0.019(14) 0.030(15) 0.004(13)
C42 0.089(14) 0.032(13) 0.056(15) 0.006(12) 0.007(13) 0.014(12)
C43 0.098(17) 0.059(14) 0.065(15) 0.000(13) 0.022(14) 0.020(13)

loop_
_atom_type_symbol
_atom_type_description
_atom_type_scat_dispersion_real
_atom_type_scat_dispersion_imag
_atom_type_scat_source
C C 0.0181 0.0091 'International Tables Vol C Tables 4.2.6.8 and 6.1.1.4'
H H 0.0000 0.0000 'International Tables Vol C Tables 4.2.6.8 and 6.1.1.4'
Fe Fe -1.1336 3.1974 'International Tables Vol C Tables 4.2.6.8 and 6.1.1.4'
O O 0.0492 0.0322 'International Tables Vol C Tables 4.2.6.8 and 6.1.1.4'
P P 0.2955 0.4335 'International Tables Vol C Tables 4.2.6.8 and 6.1.1.4'
Sr Sr -0.3528 1.8200 'International Tables Vol C Tables 4.2.6.8 and 6.1.1.4'

loop_
_exptl_crystal_face_index_h
_exptl_crystal_face_index_k
_exptl_crystal_face_index_l
_exptl_crystal_face_perp_dist
0 -7 -10 0.0077
0 7 10 0.0077
6 -5 3 0.0872
0 -11 8 0.0104
0 11 -8 0.0104
-6 -7 4 0.0627
6 6 -4 0.0810
3 -10 6 0.0412
-5 -8 6 0.0514

loop_
_geom_angle_atom_site_label_1
_geom_angle_atom_site_label_2
_geom_angle_atom_site_label_3
_geom_angle
_geom_angle_site_symmetry_1
_geom_angle_site_symmetry_3
_geom_angle_publ_flag
P1 Sr1 Sr1 77.88(2) 3_666 3_666 ?
P1 Sr1 P2 40.18(3) 3_666 3_666 ?
P1 Sr1 P5 40.88(3) 3_666 3_666 ?
P1 Sr1 P6 63.59(3) 3_666 3_666 ?
P2 Sr1 Sr1 110.57(2) 3_666 3_666 ?
P5 Sr1 Sr1 45.142(19) 3_666 3_666 ?
P5 Sr1 Sr1 47.66(2) . 3_666 ?
P5 Sr1 P1 119.51(3) . 3_666 ?
P5 Sr1 P2 157.84(3) . 3_666 ?
P5 Sr1 P2 65.58(3) 3_666 3_666 ?
P5 Sr1 P5 92.80(3) . 3_666 ?
P5 Sr1 P6 131.90(3) . 3_666 ?
P6 Sr1 Sr1 94.31(2) 3_666 3_666 ?
P6 Sr1 P2 40.39(3) 3_666 3_666 ?
P6 Sr1 P5 57.38(3) 3_666 3_666 ?
O1 Sr1 Sr1 94.03(7) . 3_666 ?
O1 Sr1 P1 141.46(7) . 3_666 ?
O1 Sr1 P2 114.56(7) . 3_666 ?
O1 Sr1 P5 75.92(7) . . ?
O1 Sr1 P5 109.16(7) . 3_666 ?
O1 Sr1 P6 79.83(7) . 3_666 ?
O1 Sr1 O2 132.14(10) . . ?
O1 Sr1 O3 73.14(10) . . ?
O2 Sr1 Sr1 104.14(7) . 3_666 ?
O2 Sr1 P1 86.09(7) . 3_666 ?
O2 Sr1 P2 99.92(7) . 3_666 ?
O2 Sr1 P5 115.06(7) . 3_666 ?
O2 Sr1 P5 84.40(7) . . ?
O2 Sr1 P6 140.31(7) . 3_666 ?
O3 Sr1 Sr1 161.16(7) . 3_666 ?
O3 Sr1 P1 120.76(8) . 3_666 ?
O3 Sr1 P2 87.62(8) . 3_666 ?
O3 Sr1 P5 114.46(8) . . ?
O3 Sr1 P5 151.84(8) . 3_666 ?
O3 Sr1 P6 96.83(7) . 3_666 ?
O3 Sr1 O2 76.40(10) . . ?
P1 Fe1 P2 58.05(4) . . ?
P3 Fe1 P1 93.95(4) . . ?
P3 Fe1 P2 92.01(5) . . ?
C1 Fe1 P1 140.69(12) . . ?
C1 Fe1 P2 103.15(12) . . ?
C1 Fe1 P3 122.76(12) . . ?
C1 Fe1 C2 39.75(16) . . ?
C1 Fe1 C7 66.99(15) . . ?
C1 Fe1 C10 67.08(16) . . ?
C2 Fe1 P1 158.47(12) . . ?
C2 Fe1 P2 139.14(12) . . ?
C2 Fe1 P3 97.48(12) . . ?
C2 Fe1 C7 66.26(17) . . ?
C2 Fe1 C10 39.87(15) . . ?
C5 Fe1 P1 103.64(12) . . ?
C5 Fe1 P2 95.79(12) . . ?
C5 Fe1 P3 162.32(13) . . ?
C5 Fe1 C1 39.86(16) . . ?
C5 Fe1 C2 66.46(16) . . ?
C5 Fe1 C7 39.96(16) . . ?
C5 Fe1 C10 66.57(16) . . ?
C7 Fe1 P1 93.67(12) . . ?
C7 Fe1 P2 123.37(13) . . ?
C7 Fe1 P3 141.80(12) . . ?
C10 Fe1 P1 119.12(12) . . ?
C10 Fe1 P2 161.62(12) . . ?
C10 Fe1 P3 106.36(12) . . ?
C10 Fe1 C7 39.11(16) . . ?
Fe1 P1 Sr1 134.94(5) . 3_666 ?
P2 P1 Sr1 73.83(4) . 3_666 ?
P2 P1 Fe1 61.29(4) . . ?
P2 P1 P5 105.81(6) . . ?
P5 P1 Sr1 72.49(4) . 3_666 ?
P5 P1 Fe1 114.76(6) . . ?
Fe1 P2 Sr1 126.50(4) . 3_666 ?
P1 P2 Sr1 65.99(4) . 3_666 ?
P1 P2 Fe1 60.66(4) . . ?
P1 P2 P6 96.77(6) . . ?
P6 P2 Sr1 67.13(4) . 3_666 ?
P6 P2 Fe1 114.78(6) . . ?
Fe1 P3 P4 114.94(6) . . ?
C3 P3 Fe1 120.59(14) . . ?
C3 P3 P4 95.93(14) . . ?
C3 P3 C4 102.31(19) . . ?
C4 P3 Fe1 116.41(14) . . ?
C4 P3 P4 103.51(13) . . ?
P5 P4 P3 97.84(6) . . ?
P5 P4 P6 90.01(6) . . ?
P6 P4 P3 95.73(5) . . ?
Sr1 P5 Sr1 87.20(3) . 3_666 ?
P1 P5 Sr1 128.28(5) . . ?
P1 P5 Sr1 66.62(4) . 3_666 ?
P4 P5 Sr1 130.15(5) . . ?
P4 P5 Sr1 104.54(5) . 3_666 ?
P4 P5 P1 100.16(6) . . ?
P2 P6 Sr1 72.48(4) . 3_666 ?
P4 P6 Sr1 106.43(5) . 3_666 ?
P4 P6 P2 102.76(6) . . ?
C29 P6 Sr1 141.17(17) . 3_666 ?
C29 P6 P2 108.35(16) . . ?
C29 P6 P4 110.91(17) . . ?
C28 O1 Sr1 119.7(3) . . ?
C28 O1 C31 109.3(3) . . ?
C31 O1 Sr1 120.8(3) . . ?
C21 O2 Sr1 113.0(2) . . ?
C21 O2 C23 108.0(3) . . ?
C23 O2 Sr1 127.6(3) . . ?
C26 O3 Sr1 132.9(3) . . ?
C26 O3 C33 104.9(3) . . ?
C33 O3 Sr1 121.1(3) . . ?
C2 C1 Fe1 70.4(2) . . ?
C2 C1 C15 126.6(4) . . ?
C5 C1 Fe1 69.9(2) . . ?
C5 C1 C2 107.3(4) . . ?
C5 C1 C15 125.7(4) . . ?
C15 C1 Fe1 130.8(3) . . ?
C1 C2 Fe1 69.8(2) . . ?
C1 C2 C10 108.7(4) . . ?
C1 C2 C17 125.4(4) . . ?
C10 C2 Fe1 70.8(2) . . ?
C10 C2 C17 125.4(4) . . ?
C17 C2 Fe1 131.5(3) . . ?
C6 C3 P3 117.9(3) . . ?
C9 C3 P3 123.6(3) . . ?
C9 C3 C6 118.3(4) . . ?
C8 C4 P3 117.5(3) . . ?
C11 C4 P3 123.8(3) . . ?
C11 C4 C8 118.1(4) . . ?
C1 C5 Fe1 70.2(2) . . ?
C1 C5 C7 108.6(4) . . ?
C1 C5 C22 125.7(4) . . ?
C7 C5 Fe1 71.2(2) . . ?
C7 C5 C22 125.6(4) . . ?
C22 C5 Fe1 127.8(3) . . ?
C3 C6 H6 119.7 . . ?
C19 C6 C3 120.7(4) . . ?
C19 C6 H6 119.7 . . ?
C5 C7 Fe1 68.8(2) . . ?
C5 C7 C25 126.2(4) . . ?
C10 C7 Fe1 70.4(2) . . ?
C10 C7 C5 107.8(4) . . ?
C10 C7 C25 125.7(4) . . ?
C25 C7 Fe1 130.4(3) . . ?
C4 C8 H8 119.8 . . ?
C14 C8 C4 120.5(4) . . ?
C14 C8 H8 119.8 . . ?
C3 C9 H9 119.4 . . ?
C16 C9 C3 121.2(4) . . ?
C16 C9 H9 119.4 . . ?
C2 C10 Fe1 69.4(2) . . ?
C2 C10 C24 126.8(4) . . ?
C7 C10 Fe1 70.5(2) . . ?
C7 C10 C2 107.6(4) . . ?
C7 C10 C24 125.1(4) . . ?
C24 C10 Fe1 131.1(3) . . ?
C4 C11 H11 119.7 . . ?
C4 C11 C12 120.6(4) . . ?
C12 C11 H11 119.7 . . ?
C11 C12 H12 119.8 . . ?
C13 C12 C11 120.4(4) . . ?
C13 C12 H12 119.8 . . ?
C12 C13 H13 120.5 . . ?
C14 C13 C12 119.0(4) . . ?
C14 C13 H13 120.5 . . ?
C8 C14 H14 119.3 . . ?
C13 C14 C8 121.4(4) . . ?
C13 C14 H14 119.3 . . ?
C1 C15 H15A 109.5 . . ?
C1 C15 H15B 109.5 . . ?
C1 C15 H15C 109.5 . . ?
H15A C15 H15B 109.5 . . ?
H15A C15 H15C 109.5 . . ?
H15B C15 H15C 109.5 . . ?
C9 C16 H16 120.2 . . ?
C9 C16 C18 119.6(4) . . ?
C18 C16 H16 120.2 . . ?
C2 C17 H17A 109.5 . . ?
C2 C17 H17B 109.5 . . ?
C2 C17 H17C 109.5 . . ?
H17A C17 H17B 109.5 . . ?
H17A C17 H17C 109.5 . . ?
H17B C17 H17C 109.5 . . ?
C16 C18 H18 119.7 . . ?
C19 C18 C16 120.6(4) . . ?
C19 C18 H18 119.7 . . ?
C6 C19 H19 120.2 . . ?
C18 C19 C6 119.6(4) . . ?
C18 C19 H19 120.2 . . ?
H20A C20 H20B 109.2 . . ?
C28 C20 H20A 111.3 . . ?
C28 C20 H20B 111.3 . . ?
C30 C20 H20A 111.3 . . ?
C30 C20 H20B 111.3 . . ?
C30 C20 C28 102.3(4) . . ?
O2 C21 H21A 110.8 . . ?
O2 C21 H21B 110.8 . . ?
O2 C21 C32 104.8(3) . . ?
H21A C21 H21B 108.9 . . ?
C32 C21 H21A 110.8 . . ?
C32 C21 H21B 110.8 . . ?
C5 C22 H22A 109.5 . . ?
C5 C22 H22B 109.5 . . ?
C5 C22 H22C 109.5 . . ?
H22A C22 H22B 109.5 . . ?
H22A C22 H22C 109.5 . . ?
H22B C22 H22C 109.5 . . ?
O2 C23 H23A 110.4 . . ?
O2 C23 H23B 110.4 . . ?
O2 C23 C34 106.5(4) . . ?
H23A C23 H23B 108.6 . . ?
C34 C23 H23A 110.4 . . ?
C34 C23 H23B 110.4 . . ?
C10 C24 H24A 109.5 . . ?
C10 C24 H24B 109.5 . . ?
C10 C24 H24C 109.5 . . ?
H24A C24 H24B 109.5 . . ?
H24A C24 H24C 109.5 . . ?
H24B C24 H24C 109.5 . . ?
C7 C25 H25A 109.5 . . ?
C7 C25 H25B 109.5 . . ?
C7 C25 H25C 109.5 . . ?
H25A C25 H25B 109.5 . . ?
H25A C25 H25C 109.5 . . ?
H25B C25 H25C 109.5 . . ?
O3 C26 H26A 110.8 . . ?
O3 C26 H26B 110.8 . . ?
O3 C26 C27 104.9(4) . . ?
H26A C26 H26B 108.8 . . ?
C27 C26 H26A 110.8 . . ?
C27 C26 H26B 110.8 . . ?
C26 C27 H27A 110.9 . . ?
C26 C27 H27B 110.9 . . ?
C26 C27 C35 104.4(4) . . ?
H27A C27 H27B 108.9 . . ?
C35 C27 H27A 110.9 . . ?
C35 C27 H27B 110.9 . . ?
O1 C28 C20 105.0(4) . . ?
O1 C28 H28A 110.7 . . ?
O1 C28 H28B 110.7 . . ?
C20 C28 H28A 110.7 . . ?
C20 C28 H28B 110.7 . . ?
H28A C28 H28B 108.8 . . ?
P6 C29 H29A 109.5 . . ?
P6 C29 H29B 109.5 . . ?
P6 C29 H29C 109.5 . . ?
H29A C29 H29B 109.5 . . ?
H29A C29 H29C 109.5 . . ?
H29B C29 H29C 109.5 . . ?
C20 C30 H30A 111.3 . . ?
C20 C30 H30B 111.3 . . ?
H30A C30 H30B 109.2 . . ?
C31 C30 C20 102.4(4) . . ?
C31 C30 H30A 111.3 . . ?
C31 C30 H30B 111.3 . . ?
O1 C31 C30 106.4(4) . . ?
O1 C31 H31A 110.5 . . ?
O1 C31 H31B 110.5 . . ?
C30 C31 H31A 110.5 . . ?
C30 C31 H31B 110.5 . . ?
H31A C31 H31B 108.6 . . ?
C21 C32 H32A 111.5 . . ?
C21 C32 H32B 111.5 . . ?
C21 C32 C34 101.4(4) . . ?
H32A C32 H32B 109.3 . . ?
C34 C32 H32A 111.5 . . ?
C34 C32 H32B 111.5 . . ?
O3 C33 H33A 110.8 . . ?
O3 C33 H33B 110.8 . . ?
O3 C33 C35 104.8(4) . . ?
H33A C33 H33B 108.9 . . ?
C35 C33 H33A 110.8 . . ?
C35 C33 H33B 110.8 . . ?
C23 C34 H34A 111.2 . . ?
C23 C34 H34B 111.2 . . ?
C32 C34 C23 102.7(4) . . ?
C32 C34 H34A 111.2 . . ?
C32 C34 H34B 111.2 . . ?
H34A C34 H34B 109.1 . . ?
C27 C35 H35A 110.8 . . ?
C27 C35 H35B 110.8 . . ?
C33 C35 C27 104.7(4) . . ?
C33 C35 H35A 110.8 . . ?
C33 C35 H35B 110.8 . . ?
H35A C35 H35B 108.9 . . ?
C36 O4 C39 109.3(7) . . ?
O4 C36 H36A 110.6 . . ?
O4 C36 H36B 110.6 . . ?
O4 C36 C37 105.7(12) . . ?
H36A C36 H36B 108.7 . . ?
C37 C36 H36A 110.6 . . ?
C37 C36 H36B 110.6 . . ?
C36 C37 H37A 111.5 . . ?
C36 C37 H37B 111.5 . . ?
H37A C37 H37B 109.3 . . ?
C38 C37 C36 101.4(13) . . ?
C38 C37 H37A 111.5 . . ?
C38 C37 H37B 111.5 . . ?
C37 C38 H38A 110.8 . . ?
C37 C38 H38B 110.8 . . ?
H38A C38 H38B 108.9 . . ?
C39 C38 C37 104.7(14) . . ?
C39 C38 H38A 110.8 . . ?
C39 C38 H38B 110.8 . . ?
O4 C39 H39A 109.8 . . ?
O4 C39 H39B 109.8 . . ?
C38 C39 O4 109.4(10) . . ?
C38 C39 H39A 109.8 . . ?
C38 C39 H39B 109.8 . . ?
H39A C39 H39B 108.2 . . ?
C40 O5 C43 109.7(15) . . ?
O5 C40 H40A 110.4 . . ?
O5 C40 H40B 110.4 . . ?
O5 C40 C41 106.7(18) . . ?
H40A C40 H40B 108.6 . . ?
C41 C40 H40A 110.4 . . ?
C41 C40 H40B 110.4 . . ?
C40 C41 H41A 110.8 . . ?
C40 C41 H41B 110.8 . . ?
H41A C41 H41B 108.9 . . ?
C42 C41 C40 105(2) . . ?
C42 C41 H41A 110.8 . . ?
C42 C41 H41B 110.8 . . ?
C41 C42 H42A 110.6 . . ?
C41 C42 H42B 110.6 . . ?
H42A C42 H42B 108.7 . . ?
C43 C42 C41 106(2) . . ?
C43 C42 H42A 110.6 . . ?
C43 C42 H42B 110.6 . . ?
O5 C43 H43A 109.2 . . ?
O5 C43 H43B 109.2 . . ?
C42 C43 O5 112(2) . . ?
C42 C43 H43A 109.2 . . ?
C42 C43 H43B 109.2 . . ?
H43A C43 H43B 107.9 . . ?

loop_
_geom_bond_atom_site_label_1
_geom_bond_atom_site_label_2
_geom_bond_distance
_geom_bond_site_symmetry_2
_geom_bond_publ_flag
Sr1 Sr1 4.3804(7) 3_666 ?
Sr1 P1 3.1202(11) 3_666 ?
Sr1 P2 3.2806(11) 3_666 ?
Sr1 P5 3.2418(12) 3_666 ?
Sr1 P5 3.1088(11) . ?
Sr1 P6 3.1696(12) 3_666 ?
Sr1 O1 2.523(3) . ?
Sr1 O2 2.562(3) . ?
Sr1 O3 2.538(3) . ?
Fe1 P1 2.2641(12) . ?
Fe1 P2 2.2781(12) . ?
Fe1 P3 2.1399(12) . ?
Fe1 C1 2.093(4) . ?
Fe1 C2 2.101(4) . ?
Fe1 C5 2.089(4) . ?
Fe1 C7 2.122(4) . ?
Fe1 C10 2.120(4) . ?
P1 P2 2.2040(15) . ?
P1 P5 2.2247(15) . ?
P2 P6 2.2294(16) . ?
P3 P4 2.2757(15) . ?
P3 C3 1.844(4) . ?
P3 C4 1.847(4) . ?
P4 P5 2.1684(16) . ?
P4 P6 2.1852(16) . ?
P6 C29 1.856(5) . ?
O1 C28 1.446(5) . ?
O1 C31 1.453(5) . ?
O2 C21 1.453(5) . ?
O2 C23 1.458(5) . ?
O3 C26 1.440(5) . ?
O3 C33 1.445(5) . ?
C1 C2 1.426(6) . ?
C1 C5 1.426(6) . ?
C1 C15 1.503(5) . ?
C2 C10 1.439(6) . ?
C2 C17 1.497(6) . ?
C3 C6 1.407(5) . ?
C3 C9 1.392(6) . ?
C4 C8 1.402(6) . ?
C4 C11 1.389(6) . ?
C5 C7 1.439(6) . ?
C5 C22 1.501(6) . ?
C6 H6 0.9500 . ?
C6 C19 1.394(6) . ?
C7 C10 1.420(6) . ?
C7 C25 1.489(6) . ?
C8 H8 0.9500 . ?
C8 C14 1.380(6) . ?
C9 H9 0.9500 . ?
C9 C16 1.385(6) . ?
C10 C24 1.510(6) . ?
C11 H11 0.9500 . ?
C11 C12 1.398(6) . ?
C12 H12 0.9500 . ?
C12 C13 1.384(6) . ?
C13 H13 0.9500 . ?
C13 C14 1.373(7) . ?
C14 H14 0.9500 . ?
C15 H15A 0.9800 . ?
C15 H15B 0.9800 . ?
C15 H15C 0.9800 . ?
C16 H16 0.9500 . ?
C16 C18 1.390(6) . ?
C17 H17A 0.9800 . ?
C17 H17B 0.9800 . ?
C17 H17C 0.9800 . ?
C18 H18 0.9500 . ?
C18 C19 1.383(7) . ?
C19 H19 0.9500 . ?
C20 H20A 0.9900 . ?
C20 H20B 0.9900 . ?
C20 C28 1.531(7) . ?
C20 C30 1.515(7) . ?
C21 H21A 0.9900 . ?
C21 H21B 0.9900 . ?
C21 C32 1.506(6) . ?
C22 H22A 0.9800 . ?
C22 H22B 0.9800 . ?
C22 H22C 0.9800 . ?
C23 H23A 0.9900 . ?
C23 H23B 0.9900 . ?
C23 C34 1.520(6) . ?
C24 H24A 0.9800 . ?
C24 H24B 0.9800 . ?
C24 H24C 0.9800 . ?
C25 H25A 0.9800 . ?
C25 H25B 0.9800 . ?
C25 H25C 0.9800 . ?
C26 H26A 0.9900 . ?
C26 H26B 0.9900 . ?
C26 C27 1.519(6) . ?
C27 H27A 0.9900 . ?
C27 H27B 0.9900 . ?
C27 C35 1.528(7) . ?
C28 H28A 0.9900 . ?
C28 H28B 0.9900 . ?
C29 H29A 0.9800 . ?
C29 H29B 0.9800 . ?
C29 H29C 0.9800 . ?
C30 H30A 0.9900 . ?
C30 H30B 0.9900 . ?
C30 C31 1.491(6) . ?
C31 H31A 0.9900 . ?
C31 H31B 0.9900 . ?
C32 H32A 0.9900 . ?
C32 H32B 0.9900 . ?
C32 C34 1.516(6) . ?
C33 H33A 0.9900 . ?
C33 H33B 0.9900 . ?
C33 C35 1.503(7) . ?
C34 H34A 0.9900 . ?
C34 H34B 0.9900 . ?
C35 H35A 0.9900 . ?
C35 H35B 0.9900 . ?
O4 C36 1.393(16) . ?
O4 C39 1.458(12) . ?
C36 H36A 0.9900 . ?
C36 H36B 0.9900 . ?
C36 C37 1.563(17) . ?
C37 H37A 0.9900 . ?
C37 H37B 0.9900 . ?
C37 C38 1.530(12) . ?
C38 H38A 0.9900 . ?
C38 H38B 0.9900 . ?
C38 C39 1.386(15) . ?
C39 H39A 0.9900 . ?
C39 H39B 0.9900 . ?
O5 C40 1.34(2) . ?
O5 C43 1.47(2) . ?
C40 H40A 0.9900 . ?
C40 H40B 0.9900 . ?
C40 C41 1.58(2) . ?
C41 H41A 0.9900 . ?
C41 H41B 0.9900 . ?
C41 C42 1.519(18) . ?
C42 H42A 0.9900 . ?
C42 H42B 0.9900 . ?
C42 C43 1.38(2) . ?
C43 H43A 0.9900 . ?
C43 H43B 0.9900 . ?

loop_
_geom_torsion_atom_site_label_1
_geom_torsion_atom_site_label_2
_geom_torsion_atom_site_label_3
_geom_torsion_atom_site_label_4
_geom_torsion
_geom_torsion_site_symmetry_1
_geom_torsion_site_symmetry_2
_geom_torsion_site_symmetry_3
_geom_torsion_site_symmetry_4
_geom_torsion_publ_flag
Sr1 O1 C28 C20 -134.1(3) . . . . ?
Sr1 O1 C31 C30 158.0(3) . . . . ?
Sr1 O2 C21 C32 -121.5(3) . . . . ?
Sr1 O2 C23 C34 139.8(3) . . . . ?
Sr1 O3 C26 C27 129.2(3) . . . . ?
Sr1 O3 C33 C35 -129.5(3) . . . . ?
Fe1 P3 C3 C6 11.0(4) . . . . ?
Fe1 P3 C3 C9 -173.9(3) . . . . ?
Fe1 P3 C4 C8 -64.7(3) . . . . ?
Fe1 P3 C4 C11 105.8(4) . . . . ?
Fe1 C1 C2 C10 60.3(3) . . . . ?
Fe1 C1 C2 C17 -127.2(4) . . . . ?
Fe1 C1 C5 C7 -61.2(3) . . . . ?
Fe1 C1 C5 C22 123.0(4) . . . . ?
Fe1 C2 C10 C7 60.4(3) . . . . ?
Fe1 C2 C10 C24 -126.5(4) . . . . ?
Fe1 C5 C7 C10 -59.8(3) . . . . ?
Fe1 C5 C7 C25 125.3(4) . . . . ?
Fe1 C7 C10 C2 -59.7(3) . . . . ?
Fe1 C7 C10 C24 127.1(4) . . . . ?
P3 C3 C6 C19 174.8(3) . . . . ?
P3 C3 C9 C16 -175.6(3) . . . . ?
P3 C4 C8 C14 172.8(3) . . . . ?
P3 C4 C11 C12 -171.1(3) . . . . ?
P4 P3 C3 C6 -112.6(3) . . . . ?
P4 P3 C3 C9 62.5(4) . . . . ?
P4 P3 C4 C8 62.4(3) . . . . ?
P4 P3 C4 C11 -127.1(3) . . . . ?
O2 C21 C32 C34 -39.3(5) . . . . ?
O2 C23 C34 C32 -23.9(5) . . . . ?
O3 C26 C27 C35 21.9(5) . . . . ?
O3 C33 C35 C27 -25.2(5) . . . . ?
C1 C2 C10 Fe1 -59.8(3) . . . . ?
C1 C2 C10 C7 0.6(5) . . . . ?
C1 C2 C10 C24 173.7(4) . . . . ?
C1 C5 C7 Fe1 60.6(3) . . . . ?
C1 C5 C7 C10 0.8(5) . . . . ?
C1 C5 C7 C25 -174.1(4) . . . . ?
C2 C1 C5 Fe1 60.8(3) . . . . ?
C2 C1 C5 C7 -0.4(5) . . . . ?
C2 C1 C5 C22 -176.2(4) . . . . ?
C3 P3 C4 C8 161.6(3) . . . . ?
C3 P3 C4 C11 -27.8(4) . . . . ?
C3 C6 C19 C18 1.2(7) . . . . ?
C3 C9 C16 C18 1.0(7) . . . . ?
C4 P3 C3 C6 142.2(3) . . . . ?
C4 P3 C3 C9 -42.8(4) . . . . ?
C4 C8 C14 C13 -1.9(7) . . . . ?
C4 C11 C12 C13 -0.2(7) . . . . ?
C5 C1 C2 Fe1 -60.5(3) . . . . ?
C5 C1 C2 C10 -0.1(5) . . . . ?
C5 C1 C2 C17 172.3(4) . . . . ?
C5 C7 C10 Fe1 58.8(3) . . . . ?
C5 C7 C10 C2 -0.9(5) . . . . ?
C5 C7 C10 C24 -174.1(4) . . . . ?
C6 C3 C9 C16 -0.6(6) . . . . ?
C8 C4 C11 C12 -0.6(6) . . . . ?
C9 C3 C6 C19 -0.5(6) . . . . ?
C9 C16 C18 C19 -0.4(7) . . . . ?
C11 C4 C8 C14 1.7(6) . . . . ?
C11 C12 C13 C14 0.0(7) . . . . ?
C12 C13 C14 C8 1.0(7) . . . . ?
C15 C1 C2 Fe1 126.9(4) . . . . ?
C15 C1 C2 C10 -172.8(4) . . . . ?
C15 C1 C2 C17 -0.3(7) . . . . ?
C15 C1 C5 Fe1 -126.4(4) . . . . ?
C15 C1 C5 C7 172.3(4) . . . . ?
C15 C1 C5 C22 -3.5(7) . . . . ?
C16 C18 C19 C6 -0.7(7) . . . . ?
C17 C2 C10 Fe1 127.8(4) . . . . ?
C17 C2 C10 C7 -171.8(4) . . . . ?
C17 C2 C10 C24 1.3(7) . . . . ?
C20 C30 C31 O1 -31.9(5) . . . . ?
C21 O2 C23 C34 -0.5(5) . . . . ?
C21 C32 C34 C23 38.0(5) . . . . ?
C22 C5 C7 Fe1 -123.6(4) . . . . ?
C22 C5 C7 C10 176.6(4) . . . . ?
C22 C5 C7 C25 1.7(7) . . . . ?
C23 O2 C21 C32 25.1(5) . . . . ?
C25 C7 C10 Fe1 -126.3(4) . . . . ?
C25 C7 C10 C2 174.0(4) . . . . ?
C25 C7 C10 C24 0.8(7) . . . . ?
C26 O3 C33 C35 40.1(5) . . . . ?
C26 C27 C35 C33 2.0(5) . . . . ?
C28 O1 C31 C30 12.9(5) . . . . ?
C28 C20 C30 C31 37.9(5) . . . . ?
C30 C20 C28 O1 -30.8(5) . . . . ?
C31 O1 C28 C20 11.5(5) . . . . ?
C33 O3 C26 C27 -38.7(5) . . . . ?
O4 C36 C37 C38 24(2) . . . . ?
C36 O4 C39 C38 -11.7(17) . . . . ?
C36 C37 C38 C39 -30.4(19) . . . . ?
C37 C38 C39 O4 26.9(17) . . . . ?
C39 O4 C36 C37 -8.7(18) . . . . ?
O5 C40 C41 C42 5(4) . . . . ?
C40 O5 C43 C42 12(6) . . . . ?
C40 C41 C42 C43 2(5) . . . . ?
C41 C42 C43 O5 -8(6) . . . . ?
C43 O5 C40 C41 -10(4) . . . . ?

loop_
_exptl_oxdiff_crystal_face_indexfrac_h
_exptl_oxdiff_crystal_face_indexfrac_k
_exptl_oxdiff_crystal_face_indexfrac_l
_exptl_oxdiff_crystal_face_x
_exptl_oxdiff_crystal_face_y
_exptl_oxdiff_crystal_face_z
0.0161 -7.4462 -10.4559 -0.0547 0.1214 0.9911
-0.0161 7.4462 10.4559 0.0547 -0.1214 -0.9911
6.3834 -4.5361 2.8354 0.3800 -0.9144 0.1398
-0.0641 -10.5247 7.6448 0.9997 -0.0245 0.0089
0.0641 10.5247 -7.6448 -0.9997 0.0245 -0.0089
-5.6744 -6.8009 3.6089 0.6074 0.7944 -0.0061
5.7120 6.3430 -4.1506 -0.6060 -0.7931 0.0614
2.8464 -10.1533 6.2240 0.8960 -0.4249 0.1287
-4.7516 -7.8154 5.5600 0.7579 0.6492 -0.0650
